data_7059258
loop_
_publ_author_name
'Biswas, Nirmalendu'
'Bera, Sachinath'
'Sepay, Nayim'
'Pal, Amrita'
'Halder, Tanmoy'
'Ray, Sudipta'
'Acharyya, Swarnali'
'Biswas, Anup Kumar'
'Drew, Michael G. B.'
'Ghosh, Tapas'

_publ_section_title
;
 Simultaneous formation of non-oxidovanadium(iv) and oxidovanadium(v)
 complexes incorporating phenol-based hydrazone ligands in aerobic
 conditions
;
_journal_issue 9
_journal_name_full 'New Journal of Chemistry'
_journal_page_first 3700
_journal_page_last 3716
_journal_paper_doi 10.1039/C9NJ06114B
_journal_volume 44
_journal_year 2020
_chemical_formula_sum 'C17 H18 N3 O4 V'
_chemical_formula_weight 379.28
_space_group_crystal_system monoclinic
_space_group_IT_number 14
_space_group_name_Hall '-P 2ybc'
_space_group_name_H-M_alt 'P 1 21/c 1'
_atom_sites_solution_hydrogens mixed
_audit_creation_method SHELXL-2016/6
_audit_update_record
;
2018-06-25 deposited with the CCDC.	2020-01-31 downloaded from the CCDC.
;
_cell_angle_alpha 90
_cell_angle_beta 101.407(9)
_cell_angle_gamma 90
_cell_formula_units_Z 4
_cell_length_a 8.4289(7)
_cell_length_b 14.4775(9)
_cell_length_c 14.0191(14)
_cell_measurement_temperature 293(2)
_cell_volume 1677.0(2)
_computing_structure_refinement 'SHELXL-2016/6 (Sheldrick, 2016)'
_diffrn_ambient_temperature 293(2)
_diffrn_measured_fraction_theta_full 0.928
_diffrn_measured_fraction_theta_max 0.925
_diffrn_radiation_type MoK\a
_diffrn_radiation_wavelength 0.71073
_diffrn_reflns_av_R_equivalents 0.0787
_diffrn_reflns_av_unetI/netI 0.0979
_diffrn_reflns_Laue_measured_fraction_full 0.928
_diffrn_reflns_Laue_measured_fraction_max 0.925
_diffrn_reflns_limit_h_max 6
_diffrn_reflns_limit_h_min -10
_diffrn_reflns_limit_k_max 18
_diffrn_reflns_limit_k_min -18
_diffrn_reflns_limit_l_max 16
_diffrn_reflns_limit_l_min -17
_diffrn_reflns_number 8395
_diffrn_reflns_point_group_measured_fraction_full 0.928
_diffrn_reflns_point_group_measured_fraction_max 0.925
_diffrn_reflns_theta_full 25.242
_diffrn_reflns_theta_max 27.498
_diffrn_reflns_theta_min 3.282
_exptl_absorpt_coefficient_mu 0.619
_exptl_crystal_density_diffrn 1.502
_exptl_crystal_F_000 784
_refine_diff_density_max 0.391
_refine_diff_density_min -0.700
_refine_diff_density_rms 0.084
_refine_ls_extinction_method none
_refine_ls_goodness_of_fit_ref 0.929
_refine_ls_hydrogen_treatment mixed
_refine_ls_matrix_type full
_refine_ls_number_parameters 235
_refine_ls_number_reflns 3549
_refine_ls_number_restraints 0
_refine_ls_restrained_S_all 0.929
_refine_ls_R_factor_all 0.0865
_refine_ls_R_factor_gt 0.0608
_refine_ls_shift/su_max 0.003
_refine_ls_shift/su_mean 0.000
_refine_ls_structure_factor_coef Fsqd
_refine_ls_weighting_details 'w=1/[\s^2^(Fo^2^)+(0.0766P)^2^] where P=(Fo^2^+2Fc^2^)/3'
_refine_ls_weighting_scheme calc
_refine_ls_wR_factor_gt 0.1378
_refine_ls_wR_factor_ref 0.1537
_reflns_Friedel_coverage 0.000
_reflns_number_gt 2648
_reflns_number_total 3549
_reflns_threshold_expression 'I > 2\s(I)'
_cod_data_source_file c9nj06114b2.cif
_cod_data_source_block 6
_cod_depositor_comments
;Adding full bibliography for 7059256--7059262.cif.

 Adding full bibliography for 7059256--7059262.cif.
;
_cod_original_cell_volume 1676.9(2)
_cod_original_sg_symbol_H-M 'P 21/c'
_cod_database_code 7059258
_shelx_shelxl_version_number 2016/6
_shelx_space_group_comment
;
The symmetry employed for this shelxl refinement is uniquely defined
by the following loop, which should always be used as a source of
symmetry information in preference to the above space-group names.
They are only intended as comments.
;

loop_
_space_group_symop_operation_xyz
'x, y, z'
'-x, y+1/2, -z+1/2'
'-x, -y, -z'
'x, -y-1/2, z-1/2'

loop_
_atom_site_label
_atom_site_type_symbol
_atom_site_fract_x
_atom_site_fract_y
_atom_site_fract_z
_atom_site_U_iso_or_equiv
_atom_site_adp_type
_atom_site_occupancy
_atom_site_site_symmetry_order
_atom_site_calc_flag
_atom_site_refinement_flags_posn
_atom_site_refinement_flags_adp
V1 V 0.79251(6) 0.21334(3) 0.02685(4) 0.01845(19) Uani 1 1 d . .
N1 N 0.8184(3) 0.06958(17) 0.0397(2) 0.0179(6) Uani 1 1 d . .
N2 N 0.9304(3) 0.03857(18) 0.1201(2) 0.0212(6) Uani 1 1 d . .
O1 O 0.7422(3) 0.18695(15) -0.10273(18) 0.0233(6) Uani 1 1 d . .
O2 O 0.9718(3) 0.19457(15) 0.13137(18) 0.0241(6) Uani 1 1 d . .
O3 O 0.6287(3) 0.22191(15) 0.06522(19) 0.0265(6) Uani 1 1 d . .
O4 O 0.8618(3) 0.32851(15) 0.01938(18) 0.0223(5) Uani 1 1 d . .
C1 C 0.6273(4) 0.0345(2) -0.1061(3) 0.0193(7) Uani 1 1 d . .
C2 C 0.6371(4) 0.1230(2) -0.1470(3) 0.0205(7) Uani 1 1 d . .
C3 C 0.5395(4) 0.1452(2) -0.2355(3) 0.0255(8) Uani 1 1 d . .
H3 H 0.548197 0.202985 -0.263036 0.031 Uiso 1 1 calc R U
C4 C 0.4290(4) 0.0817(3) -0.2831(3) 0.0279(8) Uani 1 1 d . .
H4 H 0.362921 0.098076 -0.341958 0.033 Uiso 1 1 calc R U
C5 C 0.4141(4) -0.0059(2) -0.2455(3) 0.0238(8) Uani 1 1 d . .
C6 C 0.5134(4) -0.0282(2) -0.1581(3) 0.0225(8) Uani 1 1 d . .
H6 H 0.505118 -0.086760 -0.132325 0.027 Uiso 1 1 calc R U
C7 C 0.7373(4) 0.0066(2) -0.0166(3) 0.0192(7) Uani 1 1 d . .
C8 C 1.0057(4) 0.1096(2) 0.1658(3) 0.0194(7) Uani 1 1 d . .
C9 C 1.1290(4) 0.1006(2) 0.2540(3) 0.0198(7) Uani 1 1 d . .
C10 C 1.1591(4) 0.0159(2) 0.3061(3) 0.0227(8) Uani 1 1 d . .
C11 C 1.2784(4) 0.0153(2) 0.3927(3) 0.0256(8) Uani 1 1 d . .
H11 H 1.299172 -0.039178 0.428181 0.031 Uiso 1 1 calc R U
C12 C 1.3641(4) 0.0937(2) 0.4253(3) 0.0272(8) Uani 1 1 d . .
H12 H 1.441055 0.091734 0.482880 0.033 Uiso 1 1 calc R U
C13 C 1.3370(4) 0.1765(2) 0.3730(3) 0.0268(8) Uani 1 1 d . .
H13 H 1.397319 0.228956 0.394458 0.032 Uiso 1 1 calc R U
C14 C 1.2206(4) 0.1792(2) 0.2898(3) 0.0229(8) Uani 1 1 d . .
H32 H 1.201377 0.234506 0.255782 0.028 Uiso 1 1 calc R U
N3 N 1.0756(4) -0.0636(2) 0.2769(3) 0.0279(7) Uani 1 1 d . .
H3B H 1.116(4) -0.108(3) 0.313(3) 0.033 Uiso 1 1 d . U
H3A H 1.001(5) -0.065(3) 0.223(3) 0.033 Uiso 1 1 d . U
C15 C 0.7586(4) -0.0939(2) 0.0114(3) 0.0265(8) Uani 1 1 d . .
H15A H 0.870976 -0.106259 0.036543 0.040 Uiso 1 1 calc R U
H15B H 0.721451 -0.131707 -0.044861 0.040 Uiso 1 1 calc R U
H15C H 0.696896 -0.107706 0.060297 0.040 Uiso 1 1 calc R U
C16 C 1.0177(4) 0.3548(3) 0.0044(3) 0.0312(9) Uani 1 1 d . .
H16A H 1.099159 0.322050 0.049368 0.047 Uiso 1 1 calc R U
H16B H 1.032085 0.420028 0.014859 0.047 Uiso 1 1 calc R U
H16C H 1.026998 0.339958 -0.060967 0.047 Uiso 1 1 calc R U
C17 C 0.2944(4) -0.0741(3) -0.3003(3) 0.0314(9) Uani 1 1 d . .
H17A H 0.189476 -0.045833 -0.316529 0.047 Uiso 1 1 calc R U
H17B H 0.288970 -0.127472 -0.260445 0.047 Uiso 1 1 calc R U
H17C H 0.328512 -0.092420 -0.358948 0.047 Uiso 1 1 calc R U

loop_
_atom_site_aniso_label
_atom_site_aniso_U_11
_atom_site_aniso_U_22
_atom_site_aniso_U_33
_atom_site_aniso_U_23
_atom_site_aniso_U_13
_atom_site_aniso_U_12
V1 0.0227(3) 0.0095(3) 0.0230(4) 0.0000(2) 0.0040(2) 0.0000(2)
N1 0.0207(12) 0.0118(12) 0.0214(16) 0.0007(11) 0.0051(12) -0.0004(10)
N2 0.0246(13) 0.0139(13) 0.0239(17) 0.0026(12) 0.0018(12) 0.0030(11)
O1 0.0312(12) 0.0128(10) 0.0232(14) -0.0010(10) -0.0011(11) -0.0046(9)
O2 0.0305(12) 0.0120(11) 0.0276(15) 0.0029(10) 0.0008(11) 0.0006(9)
O3 0.0262(12) 0.0202(12) 0.0343(16) 0.0000(11) 0.0092(11) 0.0024(10)
O4 0.0284(12) 0.0141(11) 0.0241(14) 0.0016(10) 0.0044(11) -0.0007(9)
C1 0.0253(16) 0.0130(15) 0.021(2) -0.0009(14) 0.0087(14) 0.0019(12)
C2 0.0242(15) 0.0165(16) 0.0206(19) -0.0038(14) 0.0046(14) -0.0023(13)
C3 0.0326(18) 0.0220(17) 0.022(2) 0.0005(15) 0.0045(16) 0.0035(14)
C4 0.0324(18) 0.0294(19) 0.021(2) -0.0009(16) 0.0042(16) 0.0038(15)
C5 0.0205(15) 0.0256(18) 0.026(2) -0.0107(15) 0.0063(15) -0.0008(13)
C6 0.0226(16) 0.0153(15) 0.032(2) -0.0044(14) 0.0104(15) 0.0010(13)
C7 0.0216(15) 0.0136(15) 0.023(2) 0.0013(13) 0.0070(14) -0.0010(12)
C8 0.0234(15) 0.0131(15) 0.024(2) 0.0043(14) 0.0095(14) 0.0027(12)
C9 0.0221(15) 0.0180(16) 0.021(2) -0.0004(14) 0.0080(14) 0.0017(13)
C10 0.0217(16) 0.0208(16) 0.028(2) 0.0013(15) 0.0116(15) 0.0009(13)
C11 0.0215(16) 0.0266(18) 0.030(2) 0.0078(16) 0.0067(15) 0.0060(14)
C12 0.0196(15) 0.037(2) 0.024(2) 0.0011(17) 0.0019(15) 0.0053(15)
C13 0.0263(17) 0.0248(18) 0.030(2) -0.0036(16) 0.0077(16) -0.0018(14)
C14 0.0271(16) 0.0166(16) 0.026(2) 0.0004(15) 0.0065(15) -0.0011(13)
N3 0.0310(16) 0.0158(14) 0.035(2) 0.0083(14) 0.0018(15) 0.0007(12)
C15 0.0335(18) 0.0135(16) 0.031(2) -0.0012(15) 0.0029(17) -0.0027(13)
C16 0.0343(19) 0.0251(18) 0.035(2) 0.0085(17) 0.0081(17) -0.0034(16)
C17 0.0254(17) 0.034(2) 0.034(2) -0.0124(18) 0.0046(16) -0.0013(15)

loop_
_atom_type_symbol
_atom_type_description
_atom_type_scat_dispersion_real
_atom_type_scat_dispersion_imag
_atom_type_scat_source
C C 0.0033 0.0016 'International Tables Vol C Tables 4.2.6.8 and 6.1.1.4'
H H 0.0000 0.0000 'International Tables Vol C Tables 4.2.6.8 and 6.1.1.4'
N N 0.0061 0.0033 'International Tables Vol C Tables 4.2.6.8 and 6.1.1.4'
O O 0.0106 0.0060 'International Tables Vol C Tables 4.2.6.8 and 6.1.1.4'
V V 0.3005 0.5294 'International Tables Vol C Tables 4.2.6.8 and 6.1.1.4'

loop_
_geom_angle_atom_site_label_1
_geom_angle_atom_site_label_2
_geom_angle_atom_site_label_3
_geom_angle
O3 V1 O4 105.40(11)
O3 V1 O1 107.97(12)
O4 V1 O1 98.77(11)
O3 V1 O2 111.25(13)
O4 V1 O2 87.66(10)
O1 V1 O2 136.86(11)
O3 V1 N1 97.57(11)
O4 V1 N1 155.06(11)
O1 V1 N1 82.96(11)
O2 V1 N1 74.87(10)
C7 N1 N2 116.9(3)
C7 N1 V1 127.4(2)
N2 N1 V1 115.59(19)
C8 N2 N1 109.2(2)
C2 O1 V1 127.3(2)
C8 O2 V1 119.4(2)
C16 O4 V1 125.7(2)
C2 C1 C6 117.5(3)
C2 C1 C7 121.4(3)
C6 C1 C7 121.1(3)
O1 C2 C3 118.3(3)
O1 C2 C1 121.5(3)
C3 C2 C1 120.1(3)
C4 C3 C2 120.2(3)
C4 C3 H3 119.9
C2 C3 H3 119.9
C3 C4 C5 121.8(3)
C3 C4 H4 119.1
C5 C4 H4 119.1
C6 C5 C4 117.8(3)
C6 C5 C17 121.8(3)
C4 C5 C17 120.3(3)
C5 C6 C1 122.6(3)
C5 C6 H6 118.7
C1 C6 H6 118.7
N1 C7 C1 119.5(3)
N1 C7 C15 119.6(3)
C1 C7 C15 120.8(3)
N2 C8 O2 120.0(3)
N2 C8 C9 122.9(3)
O2 C8 C9 117.1(3)
C14 C9 C10 118.9(3)
C14 C9 C8 118.7(3)
C10 C9 C8 122.5(3)
N3 C10 C11 119.2(3)
N3 C10 C9 122.8(3)
C11 C10 C9 118.0(3)
C12 C11 C10 121.2(3)
C12 C11 H11 119.4
C10 C11 H11 119.4
C11 C12 C13 120.8(3)
C11 C12 H12 119.6
C13 C12 H12 119.6
C14 C13 C12 119.1(3)
C14 C13 H13 120.5
C12 C13 H13 120.5
C13 C14 C9 122.1(3)
C13 C14 H32 119.0
C9 C14 H32 119.0
C10 N3 H3B 110(3)
C10 N3 H3A 120(3)
H3B N3 H3A 129(4)
C7 C15 H15A 109.5
C7 C15 H15B 109.5
H15A C15 H15B 109.5
C7 C15 H15C 109.5
H15A C15 H15C 109.5
H15B C15 H15C 109.5
O4 C16 H16A 109.5
O4 C16 H16B 109.5
H16A C16 H16B 109.5
O4 C16 H16C 109.5
H16A C16 H16C 109.5
H16B C16 H16C 109.5
C5 C17 H17A 109.5
C5 C17 H17B 109.5
H17A C17 H17B 109.5
C5 C17 H17C 109.5
H17A C17 H17C 109.5
H17B C17 H17C 109.5

loop_
_geom_bond_atom_site_label_1
_geom_bond_atom_site_label_2
_geom_bond_distance
V1 O3 1.583(2)
V1 O4 1.777(2)
V1 O1 1.822(2)
V1 O2 1.905(2)
V1 N1 2.097(3)
N1 C7 1.308(4)
N1 N2 1.393(4)
N2 C8 1.307(4)
O1 C2 1.345(4)
O2 C8 1.332(4)
O4 C16 1.422(4)
C1 C2 1.414(4)
C1 C6 1.414(4)
C1 C7 1.462(4)
C2 C3 1.384(5)
C3 C4 1.383(5)
C3 H3 0.9300
C4 C5 1.389(5)
C4 H4 0.9300
C5 C6 1.377(5)
C5 C17 1.510(5)
C6 H6 0.9300
C7 C15 1.508(4)
C8 C9 1.455(5)
C9 C14 1.410(4)
C9 C10 1.425(5)
C10 N3 1.368(4)
C10 C11 1.415(5)
C11 C12 1.375(5)
C11 H11 0.9300
C12 C13 1.401(5)
C12 H12 0.9300
C13 C14 1.368(5)
C13 H13 0.9300
C14 H32 0.9300
N3 H3B 0.84(4)
N3 H3A 0.89(4)
C15 H15A 0.9600
C15 H15B 0.9600
C15 H15C 0.9600
C16 H16A 0.9600
C16 H16B 0.9600
C16 H16C 0.9600
C17 H17A 0.9600
C17 H17B 0.9600
C17 H17C 0.9600

loop_
_geom_hbond_atom_site_label_D
_geom_hbond_atom_site_label_H
_geom_hbond_atom_site_label_A
_geom_hbond_distance_DH
_geom_hbond_distance_HA
_geom_hbond_distance_DA
_geom_hbond_angle_DHA
_geom_hbond_site_symmetry_A
N3 H3B O4 0.84(4) 2.50(4) 3.206(4) 142(4) 2_745
N3 H3A N2 0.89(4) 2.08(4) 2.730(4) 130(3) .
